data_7217688
loop_
_publ_author_name
'Fan, Liming'
'Fan, Weiliu'
'Song, Weikuo'
'Liu, Guangzeng'
'Zhang, Xiutang'
'Zhao, Xian'

_publ_section_title
;
 Syntheses, topologies, and luminescence of four Ln--organic polymers
 constructed from aromatic tetracarboxylic acids
;
_journal_issue 39
_journal_name_full CrystEngComm
_journal_page_first 9191
_journal_paper_doi 10.1039/C4CE01139B
_journal_volume 16
_journal_year 2014
_chemical_formula_sum 'C22 H15 Gd O10'
_chemical_formula_weight 596.59
_chemical_name_systematic
; 
 ? 
;
_space_group_IT_number 2
_symmetry_cell_setting triclinic
_symmetry_space_group_name_Hall '-P 1'
_symmetry_space_group_name_H-M 'P -1'
_atom_sites_solution_hydrogens geom
_atom_sites_solution_primary direct
_atom_sites_solution_secondary difmap
_audit_creation_method SHELXL-97
_cell_angle_alpha 61.532(2)
_cell_angle_beta 82.433(3)
_cell_angle_gamma 81.244(2)
_cell_formula_units_Z 2
_cell_length_a 6.4355(12)
_cell_length_b 13.462(2)
_cell_length_c 13.753(2)
_cell_measurement_reflns_used 5631
_cell_measurement_temperature 293(2)
_cell_measurement_theta_max 28.27
_cell_measurement_theta_min 2.93
_cell_volume 1032.8(3)
_computing_cell_refinement 'Bruker SMART'
_computing_data_collection 'Bruker SMART'
_computing_data_reduction 'Bruker SAINT'
_computing_molecular_graphics 'Bruker SHELXTL'
_computing_publication_material 'Bruker SHELXTL'
_computing_structure_refinement 'SHELXL-97 (Sheldrick, 1997)'
_computing_structure_solution 'SHELXS-97 (Sheldrick, 1990)'
_diffrn_ambient_temperature 293(2)
_diffrn_measured_fraction_theta_full 0.988
_diffrn_measured_fraction_theta_max 0.988
_diffrn_measurement_device_type 'CCD area detector'
_diffrn_measurement_method 'phi and omega scans'
_diffrn_radiation_monochromator graphite
_diffrn_radiation_source 'fine-focus sealed tube'
_diffrn_radiation_type MoK\a
_diffrn_radiation_wavelength 0.71073
_diffrn_reflns_av_R_equivalents 0.0146
_diffrn_reflns_av_sigmaI/netI 0.0264
_diffrn_reflns_limit_h_max 7
_diffrn_reflns_limit_h_min -7
_diffrn_reflns_limit_k_max 15
_diffrn_reflns_limit_k_min -16
_diffrn_reflns_limit_l_max 13
_diffrn_reflns_limit_l_min -16
_diffrn_reflns_number 5226
_diffrn_reflns_theta_full 25.00
_diffrn_reflns_theta_max 25.00
_diffrn_reflns_theta_min 1.77
_exptl_absorpt_coefficient_mu 3.270
_exptl_absorpt_correction_T_max 0.5332
_exptl_absorpt_correction_T_min 0.3337
_exptl_absorpt_correction_type multi-scan
_exptl_absorpt_process_details SADABS
_exptl_crystal_colour colorless
_exptl_crystal_density_diffrn 1.918
_exptl_crystal_density_method 'not measured'
_exptl_crystal_description block
_exptl_crystal_F_000 582
_exptl_crystal_size_max 0.43
_exptl_crystal_size_mid 0.28
_exptl_crystal_size_min 0.22
_refine_diff_density_max 0.866
_refine_diff_density_min -0.588
_refine_diff_density_rms 0.092
_refine_ls_extinction_method none
_refine_ls_goodness_of_fit_ref 1.000
_refine_ls_hydrogen_treatment constr
_refine_ls_matrix_type full
_refine_ls_number_parameters 298
_refine_ls_number_reflns 3598
_refine_ls_number_restraints 0
_refine_ls_restrained_S_all 1.000
_refine_ls_R_factor_all 0.0217
_refine_ls_R_factor_gt 0.0212
_refine_ls_shift/su_max 0.001
_refine_ls_shift/su_mean 0.000
_refine_ls_structure_factor_coef Fsqd
_refine_ls_weighting_details 'calc w=1/[\s^2^(Fo^2^)+(0.0420P)^2^+1.2084P] where P=(Fo^2^+2Fc^2^)/3'
_refine_ls_weighting_scheme calc
_refine_ls_wR_factor_gt 0.0608
_refine_ls_wR_factor_ref 0.0611
_reflns_number_gt 3524
_reflns_number_total 3598
_reflns_threshold_expression >2sigma(I)
_cod_data_source_file c4ce01139b2.cif
_cod_data_source_block z
_cod_depositor_comments
;
The following automatic conversions were performed:

'_symmetry_cell_setting' value 'Triclinic' changed to 'triclinic'
according to
/usr/data/users/saulius/crontab/automatic-downloads/rss-feeds/RSC/lib/dictionaries/cif_core.dic
dictionary named 'cif_core.dic' version 2.4.2 from
2011-04-26.

'_exptl_absorpt_correction_type' value 'Multi-scan'
changed to 'multi-scan' according to
/usr/data/users/saulius/crontab/automatic-downloads/rss-feeds/RSC/lib/dictionaries/cif_core.dic
dictionary named 'cif_core.dic' version 2.4.2 from 2011-04-26.

Automatic conversion script
Id: cif_fix_values 2281 2013-09-26 08:29:07Z andrius 

 Adding full bibliography for 7217685--7217688.cif.
;
_cod_original_sg_symbol_H-M P-1
_cod_database_code 7217688

loop_
_symmetry_equiv_pos_as_xyz
'x, y, z'
'-x, -y, -z'

loop_
_atom_site_label
_atom_site_type_symbol
_atom_site_fract_x
_atom_site_fract_y
_atom_site_fract_z
_atom_site_U_iso_or_equiv
_atom_site_adp_type
_atom_site_occupancy
_atom_site_symmetry_multiplicity
_atom_site_calc_flag
_atom_site_refinement_flags
Gd1 Gd 0.57850(2) -0.549033(11) 0.829290(11) 0.01553(7) Uani 1 1 d .
O1 O 0.6364(5) -0.3944(2) 0.8469(2) 0.0328(6) Uani 1 1 d .
O1W O 0.8024(5) -0.5083(3) 0.6602(2) 0.0434(7) Uani 1 1 d .
H1WA H 0.7667 -0.5007 0.6017 0.065 Uiso 1 1 d R
H1WB H 0.9024 -0.4738 0.6534 0.065 Uiso 1 1 d R
O2 O 0.4471(4) -0.3640(2) 0.97889(19) 0.0252(5) Uani 1 1 d .
O3 O 0.7927(4) -0.45953(19) 1.10536(19) 0.0251(5) Uani 1 1 d .
O4 O 1.0728(3) -0.3983(2) 1.12754(19) 0.0238(5) Uani 1 1 d .
O5 O 0.5876(4) 0.3805(2) 0.3212(2) 0.0322(6) Uani 1 1 d .
O6 O 0.9273(5) 0.3513(3) 0.2755(3) 0.0644(11) Uani 1 1 d .
H6 H 0.8912 0.3858 0.2132 0.097 Uiso 1 1 d R
O7 O 1.3907(5) 0.3784(2) 0.7343(2) 0.0365(6) Uani 1 1 d .
O8 O 1.5824(4) 0.2531(2) 0.8695(2) 0.0323(6) Uani 1 1 d .
C1 C 0.6012(5) -0.3492(2) 0.9095(2) 0.0173(6) Uani 1 1 d .
C2 C 0.9199(5) -0.3843(3) 1.0735(3) 0.0173(6) Uani 1 1 d .
C3 C 0.8862(5) -0.2765(3) 0.9685(3) 0.0165(6) Uani 1 1 d .
C4 C 0.7480(5) -0.2631(3) 0.8914(3) 0.0172(6) Uani 1 1 d .
C5 C 0.7412(5) -0.1641(3) 0.7910(3) 0.0203(7) Uani 1 1 d .
H5 H 0.6542 -0.1568 0.7386 0.024 Uiso 1 1 calc R
C6 C 0.8594(5) -0.0751(3) 0.7656(3) 0.0197(7) Uani 1 1 d .
C7 C 0.9889(5) -0.0847(3) 0.8460(3) 0.0190(7) Uani 1 1 d .
C8 C 1.0021(5) -0.1872(3) 0.9443(3) 0.0192(6) Uani 1 1 d .
H8 H 1.0925 -0.1961 0.9960 0.023 Uiso 1 1 calc R
C9 C 0.8405(5) 0.0272(3) 0.6521(3) 0.0215(7) Uani 1 1 d .
C10 C 1.0134(6) 0.0690(3) 0.5825(3) 0.0284(8) Uani 1 1 d .
H10 H 1.1473 0.0335 0.6040 0.034 Uiso 1 1 calc R
C11 C 0.9903(6) 0.1646(3) 0.4794(3) 0.0300(8) Uani 1 1 d .
H11 H 1.1081 0.1924 0.4319 0.036 Uiso 1 1 calc R
C12 C 0.7895(6) 0.2184(3) 0.4481(3) 0.0262(7) Uani 1 1 d .
C13 C 0.6141(6) 0.1744(3) 0.5185(3) 0.0330(9) Uani 1 1 d .
H13 H 0.4798 0.2093 0.4974 0.040 Uiso 1 1 calc R
C14 C 0.6389(6) 0.0792(3) 0.6195(3) 0.0314(8) Uani 1 1 d .
H14 H 0.5211 0.0494 0.6661 0.038 Uiso 1 1 calc R
C15 C 0.7598(5) 0.3236(3) 0.3414(3) 0.0260(7) Uani 1 1 d .
C16 C 1.1074(5) 0.0099(3) 0.8331(3) 0.0195(7) Uani 1 1 d .
C17 C 1.0197(6) 0.1221(3) 0.7827(3) 0.0269(7) Uani 1 1 d .
H17 H 0.8862 0.1396 0.7562 0.032 Uiso 1 1 calc R
C18 C 1.1300(6) 0.2082(3) 0.7715(3) 0.0289(8) Uani 1 1 d .
H18 H 1.0716 0.2834 0.7358 0.035 Uiso 1 1 calc R
C19 C 1.3266(5) 0.1833(3) 0.8132(3) 0.0223(7) Uani 1 1 d .
C20 C 1.4130(6) 0.0699(3) 0.8667(3) 0.0243(7) Uani 1 1 d .
H20 H 1.5437 0.0520 0.8961 0.029 Uiso 1 1 calc R
C21 C 1.3040(6) -0.0160(3) 0.8758(3) 0.0242(7) Uani 1 1 d .
H21 H 1.3628 -0.0911 0.9107 0.029 Uiso 1 1 calc R
C22 C 1.4424(6) 0.2759(3) 0.8044(3) 0.0241(7) Uani 1 1 d .
O4W O 0.2442(9) 0.5121(5) 0.5339(4) 0.1139(19) Uani 1 1 d .
H4WA H 0.2887 0.4900 0.5949 0.171 Uiso 1 1 d R
H4WB H 0.2813 0.5734 0.4860 0.171 Uiso 1 1 d R

loop_
_atom_site_aniso_label
_atom_site_aniso_U_11
_atom_site_aniso_U_22
_atom_site_aniso_U_33
_atom_site_aniso_U_23
_atom_site_aniso_U_13
_atom_site_aniso_U_12
Gd1 0.01840(10) 0.01150(10) 0.01573(10) -0.00363(7) -0.00499(6) -0.00510(6)
O1 0.0520(17) 0.0230(13) 0.0293(14) -0.0145(12) 0.0044(12) -0.0191(12)
O1W 0.0365(16) 0.062(2) 0.0291(15) -0.0194(14) -0.0012(12) -0.0050(14)
O2 0.0231(12) 0.0269(13) 0.0203(12) -0.0043(10) -0.0035(10) -0.0095(10)
O3 0.0244(12) 0.0163(11) 0.0236(12) 0.0022(10) -0.0051(9) -0.0087(9)
O4 0.0178(11) 0.0234(12) 0.0220(12) -0.0016(10) -0.0071(9) -0.0057(9)
O5 0.0306(14) 0.0228(13) 0.0251(13) 0.0036(11) -0.0051(11) -0.0007(11)
O6 0.0374(17) 0.050(2) 0.0405(18) 0.0246(15) 0.0097(14) 0.0075(15)
O7 0.0552(17) 0.0176(13) 0.0374(15) -0.0073(11) -0.0215(13) -0.0097(12)
O8 0.0364(14) 0.0221(13) 0.0407(15) -0.0124(12) -0.0139(12) -0.0078(11)
C1 0.0243(16) 0.0096(14) 0.0129(14) 0.0008(12) -0.0061(12) -0.0044(12)
C2 0.0172(15) 0.0146(15) 0.0169(15) -0.0041(13) -0.0006(12) -0.0044(12)
C3 0.0180(15) 0.0122(15) 0.0159(15) -0.0029(12) -0.0021(12) -0.0041(12)
C4 0.0223(16) 0.0143(15) 0.0146(15) -0.0058(12) -0.0001(12) -0.0050(12)
C5 0.0255(17) 0.0175(16) 0.0152(15) -0.0029(13) -0.0061(13) -0.0074(13)
C6 0.0242(16) 0.0145(16) 0.0155(16) -0.0015(13) -0.0034(13) -0.0055(13)
C7 0.0219(16) 0.0142(15) 0.0189(16) -0.0046(13) -0.0022(13) -0.0067(13)
C8 0.0204(15) 0.0177(16) 0.0157(15) -0.0024(13) -0.0051(12) -0.0068(13)
C9 0.0289(17) 0.0124(15) 0.0222(17) -0.0040(13) -0.0101(13) -0.0060(13)
C10 0.0261(18) 0.0244(18) 0.0250(18) -0.0029(15) -0.0079(14) -0.0004(14)
C11 0.0273(18) 0.0216(18) 0.0262(19) 0.0015(15) 0.0001(15) -0.0062(14)
C12 0.0299(18) 0.0170(17) 0.0212(17) 0.0007(14) -0.0042(14) -0.0046(14)
C13 0.0240(18) 0.032(2) 0.0280(19) -0.0002(16) -0.0080(15) -0.0031(15)
C14 0.0278(19) 0.030(2) 0.0230(18) 0.0006(15) -0.0003(14) -0.0129(15)
C15 0.0259(18) 0.0183(17) 0.0244(18) -0.0013(14) -0.0024(14) -0.0049(14)
C16 0.0230(16) 0.0161(16) 0.0167(15) -0.0043(13) -0.0002(12) -0.0066(13)
C17 0.0260(18) 0.0186(17) 0.038(2) -0.0128(15) -0.0083(15) -0.0041(14)
C18 0.0335(19) 0.0158(17) 0.039(2) -0.0131(15) -0.0074(16) -0.0032(14)
C19 0.0283(17) 0.0185(16) 0.0232(17) -0.0108(14) 0.0001(13) -0.0089(14)
C20 0.0237(17) 0.0215(17) 0.0253(18) -0.0071(14) -0.0033(14) -0.0075(14)
C21 0.0293(18) 0.0146(16) 0.0256(18) -0.0050(14) -0.0045(14) -0.0062(14)
C22 0.0308(18) 0.0205(17) 0.0267(18) -0.0139(15) -0.0021(14) -0.0090(14)
O4W 0.137(5) 0.141(5) 0.065(3) -0.044(3) -0.033(3) -0.013(4)

loop_
_atom_type_symbol
_atom_type_description
_atom_type_scat_dispersion_real
_atom_type_scat_dispersion_imag
_atom_type_scat_source
C C 0.0033 0.0016 'International Tables Vol C Tables 4.2.6.8 and 6.1.1.4'
H H 0.0000 0.0000 'International Tables Vol C Tables 4.2.6.8 and 6.1.1.4'
Gd Gd -0.1653 3.9035 'International Tables Vol C Tables 4.2.6.8 and 6.1.1.4'
O O 0.0106 0.0060 'International Tables Vol C Tables 4.2.6.8 and 6.1.1.4'

loop_
_geom_angle_atom_site_label_1
_geom_angle_atom_site_label_2
_geom_angle_atom_site_label_3
_geom_angle
_geom_angle_site_symmetry_1
_geom_angle_site_symmetry_3
O1 Gd1 O4 81.53(10) . 2_747
O1 Gd1 O2 83.19(9) . 2_647
O4 Gd1 O2 77.18(8) 2_747 2_647
O1 Gd1 O1W 97.30(10) . .
O4 Gd1 O1W 70.71(9) 2_747 .
O2 Gd1 O1W 147.39(9) 2_647 .
O1 Gd1 O5 72.48(10) . 2_656
O4 Gd1 O5 130.99(8) 2_747 2_656
O2 Gd1 O5 136.98(9) 2_647 2_656
O1W Gd1 O5 72.30(10) . 2_656
O1 Gd1 O3 93.16(9) . 2_647
O4 Gd1 O3 148.10(8) 2_747 2_647
O2 Gd1 O3 70.96(8) 2_647 2_647
O1W Gd1 O3 141.12(9) . 2_647
O5 Gd1 O3 75.48(8) 2_656 2_647
O1 Gd1 O8 159.98(10) . 1_445
O4 Gd1 O8 84.06(8) 2_747 1_445
O2 Gd1 O8 80.11(9) 2_647 1_445
O1W Gd1 O8 90.94(10) . 1_445
O5 Gd1 O8 127.52(9) 2_656 1_445
O3 Gd1 O8 91.75(8) 2_647 1_445
O1 Gd1 O7 146.80(10) . 1_445
O4 Gd1 O7 125.38(9) 2_747 1_445
O2 Gd1 O7 118.80(9) 2_647 1_445
O1W Gd1 O7 77.41(10) . 1_445
O5 Gd1 O7 74.74(9) 2_656 1_445
O3 Gd1 O7 73.56(9) 2_647 1_445
O8 Gd1 O7 52.93(8) 1_445 1_445
O1 Gd1 C22 171.18(10) . 1_445
O4 Gd1 C22 107.23(10) 2_747 1_445
O2 Gd1 C22 97.55(9) 2_647 1_445
O1W Gd1 C22 86.83(11) . 1_445
O5 Gd1 C22 101.60(10) 2_656 1_445
O3 Gd1 C22 78.85(9) 2_647 1_445
O8 Gd1 C22 26.43(10) 1_445 1_445
O7 Gd1 C22 26.90(9) 1_445 1_445
C1 O1 Gd1 143.6(2) . .
Gd1 O1W H1WA 126.7 . .
Gd1 O1W H1WB 113.6 . .
H1WA O1W H1WB 114.6 . .
C1 O2 Gd1 132.3(2) . 2_647
C2 O3 Gd1 128.6(2) . 2_647
C2 O4 Gd1 154.3(2) . 2_747
C15 O5 Gd1 139.4(2) . 2_656
C15 O6 H6 107.7 . .
C22 O7 Gd1 91.7(2) . 1_665
C22 O8 Gd1 93.4(2) . 1_665
O1 C1 O2 124.8(3) . .
O1 C1 C4 116.4(3) . .
O2 C1 C4 118.6(3) . .
O4 C2 O3 121.8(3) . .
O4 C2 C3 118.9(3) . .
O3 C2 C3 119.2(3) . .
C8 C3 C4 118.7(3) . .
C8 C3 C2 118.7(3) . .
C4 C3 C2 122.6(3) . .
C5 C4 C3 118.8(3) . .
C5 C4 C1 116.5(3) . .
C3 C4 C1 124.7(3) . .
C4 C5 C6 122.7(3) . .
C4 C5 H5 118.7 . .
C6 C5 H5 118.7 . .
C5 C6 C7 118.9(3) . .
C5 C6 C9 117.3(3) . .
C7 C6 C9 123.8(3) . .
C8 C7 C6 117.6(3) . .
C8 C7 C16 118.4(3) . .
C6 C7 C16 124.0(3) . .
C3 C8 C7 123.1(3) . .
C3 C8 H8 118.5 . .
C7 C8 H8 118.5 . .
C10 C9 C14 120.0(3) . .
C10 C9 C6 121.9(3) . .
C14 C9 C6 118.1(3) . .
C9 C10 C11 120.4(3) . .
C9 C10 H10 119.8 . .
C11 C10 H10 119.8 . .
C12 C11 C10 119.6(3) . .
C12 C11 H11 120.2 . .
C10 C11 H11 120.2 . .
C13 C12 C11 119.7(3) . .
C13 C12 C15 119.2(3) . .
C11 C12 C15 121.1(3) . .
C14 C13 C12 120.1(3) . .
C14 C13 H13 119.9 . .
C12 C13 H13 119.9 . .
C13 C14 C9 120.1(3) . .
C13 C14 H14 119.9 . .
C9 C14 H14 119.9 . .
O5 C15 O6 123.8(3) . .
O5 C15 C12 121.1(3) . .
O6 C15 C12 115.1(3) . .
C17 C16 C21 119.4(3) . .
C17 C16 C7 120.9(3) . .
C21 C16 C7 119.6(3) . .
C18 C17 C16 120.4(3) . .
C18 C17 H17 119.8 . .
C16 C17 H17 119.8 . .
C19 C18 C17 120.6(3) . .
C19 C18 H18 119.7 . .
C17 C18 H18 119.7 . .
C18 C19 C20 119.1(3) . .
C18 C19 C22 120.5(3) . .
C20 C19 C22 120.3(3) . .
C21 C20 C19 120.2(3) . .
C21 C20 H20 119.9 . .
C19 C20 H20 119.9 . .
C20 C21 C16 120.3(3) . .
C20 C21 H21 119.9 . .
C16 C21 H21 119.9 . .
O8 C22 O7 120.2(3) . .
O8 C22 C19 120.0(3) . .
O7 C22 C19 119.6(3) . .
O8 C22 Gd1 60.18(17) . 1_665
O7 C22 Gd1 61.43(17) . 1_665
C19 C22 Gd1 165.1(2) . 1_665
H4WA O4W H4WB 114.6 . .

loop_
_geom_bond_atom_site_label_1
_geom_bond_atom_site_label_2
_geom_bond_distance
_geom_bond_site_symmetry_2
Gd1 O1 2.296(2) .
Gd1 O4 2.314(2) 2_747
Gd1 O2 2.315(2) 2_647
Gd1 O1W 2.435(3) .
Gd1 O5 2.437(2) 2_656
Gd1 O3 2.445(2) 2_647
Gd1 O8 2.446(3) 1_445
Gd1 O7 2.473(2) 1_445
Gd1 C22 2.814(3) 1_445
O1 C1 1.252(4) .
O1W H1WA 0.8199 .
O1W H1WB 0.8200 .
O2 C1 1.251(4) .
O2 Gd1 2.315(2) 2_647
O3 C2 1.274(4) .
O3 Gd1 2.445(2) 2_647
O4 C2 1.249(4) .
O4 Gd1 2.314(2) 2_747
O5 C15 1.230(4) .
O5 Gd1 2.437(2) 2_656
O6 C15 1.291(5) .
O6 H6 0.8027 .
O7 C22 1.274(4) .
O7 Gd1 2.473(2) 1_665
O8 C22 1.255(4) .
O8 Gd1 2.446(3) 1_665
C1 C4 1.515(4) .
C2 C3 1.492(4) .
C3 C8 1.393(4) .
C3 C4 1.401(4) .
C4 C5 1.389(4) .
C5 C6 1.394(5) .
C5 H5 0.9300 .
C6 C7 1.417(5) .
C6 C9 1.515(4) .
C7 C8 1.398(4) .
C7 C16 1.511(5) .
C8 H8 0.9300 .
C9 C10 1.367(5) .
C9 C14 1.397(5) .
C10 C11 1.396(5) .
C10 H10 0.9300 .
C11 C12 1.394(5) .
C11 H11 0.9300 .
C12 C13 1.390(5) .
C12 C15 1.485(5) .
C13 C14 1.377(5) .
C13 H13 0.9300 .
C14 H14 0.9300 .
C16 C17 1.388(5) .
C16 C21 1.391(5) .
C17 C18 1.388(5) .
C17 H17 0.9300 .
C18 C19 1.386(5) .
C18 H18 0.9300 .
C19 C20 1.400(5) .
C19 C22 1.495(4) .
C20 C21 1.388(5) .
C20 H20 0.9300 .
C21 H21 0.9300 .
C22 Gd1 2.814(3) 1_665
O4W H4WA 0.8202 .
O4W H4WB 0.8201 .

loop_
_geom_torsion_atom_site_label_1
_geom_torsion_atom_site_label_2
_geom_torsion_atom_site_label_3
_geom_torsion_atom_site_label_4
_geom_torsion
_geom_torsion_site_symmetry_1
_geom_torsion_site_symmetry_4
O4 Gd1 O1 C1 -104.4(4) 2_747 .
O2 Gd1 O1 C1 -26.4(4) 2_647 .
O1W Gd1 O1 C1 -173.5(4) . .
O5 Gd1 O1 C1 117.7(4) 2_656 .
O3 Gd1 O1 C1 44.0(4) 2_647 .
O8 Gd1 O1 C1 -59.9(6) 1_445 .
O7 Gd1 O1 C1 108.3(4) 1_445 .
C22 Gd1 O1 C1 69.0(8) 1_445 .
Gd1 O1 C1 O2 -26.0(6) . .
Gd1 O1 C1 C4 159.3(3) . .
Gd1 O2 C1 O1 113.2(3) 2_647 .
Gd1 O2 C1 C4 -72.2(4) 2_647 .
Gd1 O4 C2 O3 94.5(5) 2_747 .
Gd1 O4 C2 C3 -85.4(5) 2_747 .
Gd1 O3 C2 O4 112.4(3) 2_647 .
Gd1 O3 C2 C3 -67.8(4) 2_647 .
O4 C2 C3 C8 -11.3(5) . .
O3 C2 C3 C8 168.9(3) . .
O4 C2 C3 C4 166.4(3) . .
O3 C2 C3 C4 -13.5(5) . .
C8 C3 C4 C5 3.9(5) . .
C2 C3 C4 C5 -173.8(3) . .
C8 C3 C4 C1 -175.6(3) . .
C2 C3 C4 C1 6.7(5) . .
O1 C1 C4 C5 65.4(4) . .
O2 C1 C4 C5 -109.6(3) . .
O1 C1 C4 C3 -115.0(4) . .
O2 C1 C4 C3 69.9(4) . .
C3 C4 C5 C6 -3.0(5) . .
C1 C4 C5 C6 176.6(3) . .
C4 C5 C6 C7 -1.3(5) . .
C4 C5 C6 C9 178.8(3) . .
C5 C6 C7 C8 4.4(5) . .
C9 C6 C7 C8 -175.8(3) . .
C5 C6 C7 C16 -173.7(3) . .
C9 C6 C7 C16 6.2(5) . .
C4 C3 C8 C7 -0.7(5) . .
C2 C3 C8 C7 177.1(3) . .
C6 C7 C8 C3 -3.5(5) . .
C16 C7 C8 C3 174.7(3) . .
C5 C6 C9 C10 -127.5(4) . .
C7 C6 C9 C10 52.7(5) . .
C5 C6 C9 C14 52.7(5) . .
C7 C6 C9 C14 -127.2(4) . .
C14 C9 C10 C11 1.0(6) . .
C6 C9 C10 C11 -178.8(3) . .
C9 C10 C11 C12 0.7(6) . .
C10 C11 C12 C13 -1.7(6) . .
C10 C11 C12 C15 176.9(4) . .
C11 C12 C13 C14 1.0(6) . .
C15 C12 C13 C14 -177.7(4) . .
C12 C13 C14 C9 0.7(6) . .
C10 C9 C14 C13 -1.7(6) . .
C6 C9 C14 C13 178.1(4) . .
Gd1 O5 C15 O6 5.6(7) 2_656 .
Gd1 O5 C15 C12 -176.8(3) 2_656 .
C13 C12 C15 O5 9.9(6) . .
C11 C12 C15 O5 -168.8(4) . .
C13 C12 C15 O6 -172.3(4) . .
C11 C12 C15 O6 9.0(6) . .
C8 C7 C16 C17 -140.9(3) . .
C6 C7 C16 C17 37.2(5) . .
C8 C7 C16 C21 36.9(4) . .
C6 C7 C16 C21 -145.1(3) . .
C21 C16 C17 C18 2.2(5) . .
C7 C16 C17 C18 179.9(3) . .
C16 C17 C18 C19 -1.8(6) . .
C17 C18 C19 C20 0.1(5) . .
C17 C18 C19 C22 -178.0(3) . .
C18 C19 C20 C21 1.1(5) . .
C22 C19 C20 C21 179.3(3) . .
C19 C20 C21 C16 -0.7(5) . .
C17 C16 C21 C20 -0.9(5) . .
C7 C16 C21 C20 -178.7(3) . .
Gd1 O8 C22 O7 13.6(4) 1_665 .
Gd1 O8 C22 C19 -162.8(3) 1_665 .
Gd1 O7 C22 O8 -13.4(4) 1_665 .
Gd1 O7 C22 C19 163.0(3) 1_665 .
C18 C19 C22 O8 157.7(4) . .
C20 C19 C22 O8 -20.5(5) . .
C18 C19 C22 O7 -18.8(5) . .
C20 C19 C22 O7 163.1(3) . .
C18 C19 C22 Gd1 71.1(11) . 1_665
C20 C19 C22 Gd1 -107.0(10) . 1_665
